data_4070250
loop_
_publ_author_name
'Alvarez, M. Angeles'
'Garc\'ia, M. Esther'
'Mart\'inez, M. Eugenia'
'Ramos, Alberto'
'Ruiz, Miguel A.'

_publ_section_title
;
 Migration and Insertion Processes in the Reactions of the
 Hydrocarbyl-Bridged Unsaturated Complexes
 [Mo2(\h5-C5H5)2(\m-R)(\m-PCy2)(CO)2] (R = Me, CH2Ph, Ph) with CO and NO
;
_journal_issue 21
_journal_name_full Organometallics
_journal_page_first 6293
_journal_paper_doi 10.1021/om9006856
_journal_volume 28
_journal_year 2009
_chemical_formula_moiety 'C33 H39 Mo2 O4 P1'
_chemical_formula_sum 'C33 H39 Mo2 O4 P'
_chemical_formula_weight 722.49
_chemical_name_systematic
;
 ?
;
_space_group_IT_number 2
_symmetry_cell_setting triclinic
_symmetry_Int_Tables_number 2
_symmetry_space_group_name_Hall '-P 1'
_symmetry_space_group_name_H-M 'P -1'
_atom_sites_solution_hydrogens geom
_atom_sites_solution_primary direct
_atom_sites_solution_secondary difmap
_audit_conform_dict_location ftp://ftp.iucr.org/pub/cif_core.dic
_audit_conform_dict_name cif_core.dic
_audit_conform_dict_version 2.3
_audit_creation_date 2009-07-27T11:45:44-00:00
_audit_creation_method 'WinGX routine CIF_UPDATE'
_cell_angle_alpha 84.337(3)
_cell_angle_beta 72.189(3)
_cell_angle_gamma 83.307(3)
_cell_formula_units_Z 4
_cell_length_a 13.403(2)
_cell_length_b 15.504(3)
_cell_length_c 15.517(3)
_cell_measurement_reflns_used 1290
_cell_measurement_temperature 120(2)
_cell_measurement_theta_max 26.155
_cell_measurement_theta_min 2.72
_cell_volume 3042.2(9)
_computing_cell_refinement 'Brucker Smart'
_computing_data_collection 'Brucker Smart'
_computing_data_reduction 'Brucker Smart'
_computing_molecular_graphics 'Ortep-3 for Windows (Farrugia, 1997)'
_computing_publication_material 'WinGX publication routines (Farrugia, 1999)'
_computing_structure_refinement 'SHELXL-97 (Sheldrick, 1997)'
_computing_structure_solution 'DIRDIF (1999)'
_diffrn_ambient_temperature 120(2)
_diffrn_measured_fraction_theta_full 0.985
_diffrn_measured_fraction_theta_max 0.985
_diffrn_measurement_device_type 'Smart-CCD-1000 BRUKER'
_diffrn_measurement_method 'omega scans'
_diffrn_radiation_monochromator graphite
_diffrn_radiation_probe x-ray
_diffrn_radiation_source 'fine-focus sealed tube'
_diffrn_radiation_type MoK\a
_diffrn_radiation_wavelength 0.71073
_diffrn_reflns_av_R_equivalents 0.0579
_diffrn_reflns_av_unetI/netI 0.0835
_diffrn_reflns_limit_h_max 16
_diffrn_reflns_limit_h_min -15
_diffrn_reflns_limit_k_max 19
_diffrn_reflns_limit_k_min -19
_diffrn_reflns_limit_l_max 19
_diffrn_reflns_limit_l_min 0
_diffrn_reflns_number 32980
_diffrn_reflns_theta_full 26.43
_diffrn_reflns_theta_max 26.43
_diffrn_reflns_theta_min 1.38
_exptl_absorpt_coefficient_mu 0.913
_exptl_absorpt_correction_T_max 0.938
_exptl_absorpt_correction_T_min 0.808
_exptl_absorpt_correction_type multi-scan
_exptl_absorpt_process_details 'BRUKER Sadabs'
_exptl_crystal_colour orange
_exptl_crystal_density_diffrn 1.577
_exptl_crystal_density_method 'not measured'
_exptl_crystal_description plate
_exptl_crystal_F_000 1472
_exptl_crystal_size_max 0.23
_exptl_crystal_size_mid 0.1
_exptl_crystal_size_min 0.07
_refine_diff_density_max 1.274
_refine_diff_density_min -1.714
_refine_diff_density_rms 0.186
_refine_ls_extinction_method none
_refine_ls_goodness_of_fit_ref 1.166
_refine_ls_hydrogen_treatment mixed
_refine_ls_matrix_type full
_refine_ls_number_parameters 728
_refine_ls_number_reflns 12335
_refine_ls_number_restraints 0
_refine_ls_restrained_S_all 1.166
_refine_ls_R_factor_all 0.0898
_refine_ls_R_factor_gt 0.0479
_refine_ls_shift/su_max 0.003
_refine_ls_shift/su_mean 0
_refine_ls_structure_factor_coef Fsqd
_refine_ls_weighting_details 'calc w=1/[\s^2^(Fo^2^)+(0.0568P)^2^+0.0975P] where P=(Fo^2^+2Fc^2^)/3'
_refine_ls_weighting_scheme calc
_refine_ls_wR_factor_gt 0.1109
_refine_ls_wR_factor_ref 0.1392
_reflns_number_gt 7844
_reflns_number_total 12335
_reflns_threshold_expression >2sigma(I)
_cod_data_source_file om9006856_si_001.cif
_cod_data_source_block compound3b
_cod_depositor_comments
;
The following automatic conversions were performed:
'_diffrn_radiation_monochromador' tag replaced with
'_diffrn_radiation_monochromator'.

Automatic conversion script
Id: cif_correct_tags 1440 2010-10-19 06:21:57Z saulius 
;
_cod_database_code 4070250

loop_
_symmetry_equiv_pos_as_xyz
'x, y, z'
'-x, -y, -z'

loop_
_atom_site_label
_atom_site_type_symbol
_atom_site_fract_x
_atom_site_fract_y
_atom_site_fract_z
_atom_site_U_iso_or_equiv
_atom_site_adp_type
_atom_site_occupancy
_atom_site_symmetry_multiplicity
_atom_site_calc_flag
_atom_site_refinement_flags
Mo1 Mo 0.04927(4) 0.35374(4) -0.28693(4) 0.02150(14) Uani 1 1 d .
Mo2 Mo 0.28523(4) 0.26076(3) -0.33268(4) 0.02062(14) Uani 1 1 d .
P1 P 0.21576(12) 0.41117(10) -0.29848(11) 0.0207(4) Uani 1 1 d .
O1 O -0.0132(4) 0.4976(3) -0.1474(3) 0.0438(13) Uani 1 1 d .
O2 O 0.0021(4) 0.2341(3) -0.1091(3) 0.0425(13) Uani 1 1 d .
O3 O 0.2716(4) 0.2468(3) -0.5267(3) 0.0312(11) Uani 1 1 d .
O4 O 0.4648(4) 0.3728(3) -0.4475(4) 0.0447(13) Uani 1 1 d .
C1 C 0.0113(5) 0.4449(4) -0.1998(5) 0.0308(16) Uani 1 1 d .
C2 C 0.0222(5) 0.2793(5) -0.1745(4) 0.0294(16) Uani 1 1 d .
C3 C 0.2755(5) 0.2546(4) -0.4542(4) 0.0259(15) Uani 1 1 d .
C4 C 0.3990(5) 0.3322(4) -0.4027(5) 0.0309(16) Uani 1 1 d .
C5 C -0.0922(5) 0.3018(4) -0.3211(4) 0.0270(15) Uani 1 1 d .
H5 H -0.1336 0.2616 -0.2819 0.032 Uiso 1 1 calc R
C6 C -0.0009(5) 0.2821(4) -0.3945(4) 0.0246(15) Uani 1 1 d .
H6 H 0.028 0.2265 -0.4114 0.029 Uiso 1 1 calc R
C7 C 0.0390(5) 0.3617(4) -0.4378(4) 0.0265(15) Uani 1 1 d .
H7 H 0.0981 0.3678 -0.4878 0.032 Uiso 1 1 calc R
C8 C -0.0290(5) 0.4303(4) -0.3896(5) 0.0300(16) Uani 1 1 d .
H8 H -0.0221 0.4895 -0.4029 0.036 Uiso 1 1 calc R
C9 C -0.1089(5) 0.3929(4) -0.3181(5) 0.0357(18) Uani 1 1 d .
H9 H -0.1632 0.4234 -0.2763 0.043 Uiso 1 1 calc R
C10 C 0.4107(5) 0.1534(4) -0.3088(5) 0.0313(16) Uani 1 1 d .
H10 H 0.4794 0.1544 -0.3467 0.038 Uiso 1 1 calc R
C11 C 0.3678(5) 0.1956(4) -0.2262(5) 0.0311(16) Uani 1 1 d .
H11 H 0.4042 0.2279 -0.2003 0.037 Uiso 1 1 calc R
C12 C 0.2608(5) 0.1801(4) -0.1902(4) 0.0273(15) Uani 1 1 d .
H12 H 0.214 0.2007 -0.137 0.033 Uiso 1 1 calc R
C13 C 0.2374(6) 0.1271(4) -0.2504(4) 0.0290(16) Uani 1 1 d .
H13 H 0.1722 0.1074 -0.2431 0.035 Uiso 1 1 calc R
C14 C 0.3298(6) 0.1093(4) -0.3233(4) 0.0295(16) Uani 1 1 d .
C15 C 0.3406(6) 0.0529(4) -0.3988(5) 0.0341(17) Uani 1 1 d .
H15A H 0.387 0.0781 -0.4541 0.041 Uiso 1 1 calc R
H15B H 0.2722 0.0525 -0.4079 0.041 Uiso 1 1 calc R
C16 C 0.3830(5) -0.0395(4) -0.3830(5) 0.0295(16) Uani 1 1 d .
C17 C 0.3923(6) -0.0994(5) -0.4470(5) 0.0380(18) Uani 1 1 d .
H17 H 0.3713 -0.0812 -0.4982 0.046 Uiso 1 1 calc R
C18 C 0.4311(6) -0.1839(5) -0.4368(5) 0.044(2) Uani 1 1 d .
H18 H 0.4381 -0.222 -0.4814 0.053 Uiso 1 1 calc R
C19 C 0.4600(6) -0.2125(5) -0.3598(6) 0.044(2) Uani 1 1 d .
H19 H 0.4852 -0.2703 -0.3516 0.053 Uiso 1 1 calc R
C20 C 0.4513(5) -0.1549(5) -0.2959(5) 0.0406(19) Uani 1 1 d .
H20 H 0.4709 -0.1739 -0.2442 0.049 Uiso 1 1 calc R
C21 C 0.4140(6) -0.0695(5) -0.3070(5) 0.0397(18) Uani 1 1 d .
H21 H 0.4094 -0.0313 -0.263 0.048 Uiso 1 1 calc R
C22 C 0.2430(5) 0.4518(4) -0.1989(4) 0.0181(13) Uani 1 1 d .
H22 H 0.1986 0.5065 -0.1851 0.022 Uiso 1 1 calc R
C23 C 0.2149(5) 0.3920(4) -0.1130(4) 0.0244(15) Uani 1 1 d .
H23A H 0.2569 0.3366 -0.1239 0.029 Uiso 1 1 calc R
H23B H 0.1414 0.3813 -0.0974 0.029 Uiso 1 1 calc R
C24 C 0.2344(5) 0.4319(5) -0.0334(4) 0.0310(16) Uani 1 1 d .
H24A H 0.1889 0.4853 -0.0196 0.037 Uiso 1 1 calc R
H24B H 0.2175 0.3918 0.02 0.037 Uiso 1 1 calc R
C25 C 0.3490(6) 0.4512(5) -0.0570(4) 0.0347(17) Uani 1 1 d .
H25A H 0.3941 0.3972 -0.0662 0.042 Uiso 1 1 calc R
H25B H 0.3595 0.4782 -0.0071 0.042 Uiso 1 1 calc R
C26 C 0.3786(5) 0.5115(4) -0.1425(4) 0.0311(16) Uani 1 1 d .
H26A H 0.4525 0.5206 -0.1581 0.037 Uiso 1 1 calc R
H26B H 0.3381 0.5675 -0.1312 0.037 Uiso 1 1 calc R
C27 C 0.3576(5) 0.4737(4) -0.2223(4) 0.0279(15) Uani 1 1 d .
H27A H 0.4044 0.4213 -0.2385 0.033 Uiso 1 1 calc R
H27B H 0.3726 0.5154 -0.2744 0.033 Uiso 1 1 calc R
C28 C 0.2556(5) 0.5023(4) -0.3859(4) 0.0218(14) Uani 1 1 d .
H28 H 0.3306 0.5067 -0.3951 0.026 Uiso 1 1 calc R
C29 C 0.2443(5) 0.4878(4) -0.4785(4) 0.0264(15) Uani 1 1 d .
H29A H 0.2791 0.4315 -0.4977 0.032 Uiso 1 1 calc R
H29B H 0.1704 0.4881 -0.4737 0.032 Uiso 1 1 calc R
C30 C 0.2928(6) 0.5591(4) -0.5490(4) 0.0316(16) Uani 1 1 d .
H30A H 0.2835 0.5498 -0.6069 0.038 Uiso 1 1 calc R
H30B H 0.3677 0.5563 -0.5568 0.038 Uiso 1 1 calc R
C31 C 0.2412(6) 0.6487(4) -0.5193(4) 0.0332(17) Uani 1 1 d .
H31A H 0.2776 0.6931 -0.562 0.04 Uiso 1 1 calc R
H31B H 0.1687 0.6542 -0.5203 0.04 Uiso 1 1 calc R
C32 C 0.2435(6) 0.6636(4) -0.4260(4) 0.0318(17) Uani 1 1 d .
H32A H 0.2037 0.7186 -0.4077 0.038 Uiso 1 1 calc R
H32B H 0.3156 0.6677 -0.4274 0.038 Uiso 1 1 calc R
C33 C 0.1981(6) 0.5916(4) -0.3568(4) 0.0312(16) Uani 1 1 d .
H33A H 0.1238 0.5913 -0.3504 0.037 Uiso 1 1 calc R
H33B H 0.2048 0.6022 -0.2983 0.037 Uiso 1 1 calc R
Mo3 Mo 0.15360(4) 0.02379(3) 0.31254(3) 0.01904(14) Uani 1 1 d .
Mo4 Mo 0.23909(4) 0.02759(3) 0.09323(3) 0.01850(13) Uani 1 1 d .
P2 P 0.15015(12) 0.14204(10) 0.19534(10) 0.0180(3) Uani 1 1 d .
O51 O -0.0296(4) -0.0807(3) 0.3134(3) 0.0435(13) Uani 1 1 d .
O52 O -0.0345(4) 0.1566(3) 0.4025(3) 0.0418(13) Uani 1 1 d .
O53 O 0.4647(4) -0.0023(3) 0.1135(3) 0.0337(11) Uani 1 1 d .
O54 O 0.3340(4) 0.1970(3) -0.0090(3) 0.0318(11) Uani 1 1 d .
C51 C 0.0385(5) -0.0398(4) 0.3104(5) 0.0310(16) Uani 1 1 d .
C52 C 0.0360(6) 0.1087(4) 0.3677(5) 0.0327(17) Uani 1 1 d .
C53 C 0.3799(6) 0.0105(4) 0.1066(4) 0.0244(15) Uani 1 1 d .
C54 C 0.2972(5) 0.1340(5) 0.0307(4) 0.0252(15) Uani 1 1 d .
C55 C 0.3236(5) 0.0128(4) 0.3306(4) 0.0307(16) Uani 1 1 d .
H55 H 0.3795 0.0366 0.2867 0.037 Uiso 1 1 calc R
C56 C 0.2520(6) 0.0549(4) 0.4047(4) 0.0326(17) Uani 1 1 d .
H56 H 0.2528 0.1117 0.4189 0.039 Uiso 1 1 calc R
C57 C 0.1792(5) -0.0043(5) 0.4533(4) 0.0309(16) Uani 1 1 d .
H57 H 0.1223 0.0074 0.5041 0.037 Uiso 1 1 calc R
C58 C 0.2068(6) -0.0839(4) 0.4123(4) 0.0316(16) Uani 1 1 d .
H58 H 0.1736 -0.1348 0.4319 0.038 Uiso 1 1 calc R
C59 C 0.2936(5) -0.0719(4) 0.3364(5) 0.0307(16) Uani 1 1 d .
H59 H 0.3269 -0.1139 0.2956 0.037 Uiso 1 1 calc R
C60 C 0.2547(5) -0.0230(4) -0.0456(4) 0.0284(16) Uani 1 1 d .
H60 H 0.3039 0.0002 -0.0964 0.034 Uiso 1 1 calc R
C61 C 0.1480(6) 0.0123(4) -0.0090(4) 0.0338(18) Uani 1 1 d .
H61 H 0.115 0.0611 -0.0321 0.041 Uiso 1 1 calc R
C62 C 0.1033(5) -0.0405(4) 0.0678(4) 0.0255(15) Uani 1 1 d .
H62 H 0.0345 -0.033 0.1055 0.031 Uiso 1 1 calc R
C63 C 0.1806(5) -0.1077(4) 0.0786(4) 0.0259(15) Uani 1 1 d .
H63 H 0.1711 -0.151 0.1256 0.031 Uiso 1 1 calc R
C64 C 0.2729(5) -0.0987(4) 0.0080(4) 0.0253(15) Uani 1 1 d .
C65 C 0.3732(5) -0.1611(4) -0.0129(4) 0.0329(17) Uani 1 1 d .
H65A H 0.3827 -0.1861 -0.0701 0.04 Uiso 1 1 calc R
H65B H 0.4329 -0.1283 -0.0202 0.04 Uiso 1 1 calc R
C66 C 0.3728(6) -0.2339(4) 0.0590(4) 0.0300(16) Uani 1 1 d .
C67 C 0.4062(5) -0.2226(4) 0.1329(4) 0.0314(16) Uani 1 1 d .
H67 H 0.4315 -0.1701 0.1365 0.038 Uiso 1 1 calc R
C68 C 0.4030(6) -0.2869(4) 0.2011(5) 0.0374(18) Uani 1 1 d .
H68 H 0.4224 -0.2767 0.2516 0.045 Uiso 1 1 calc R
C69 C 0.3711(6) -0.3661(5) 0.1942(5) 0.0408(19) Uani 1 1 d .
H69 H 0.3727 -0.4111 0.2382 0.049 Uiso 1 1 calc R
C70 C 0.3368(6) -0.3784(5) 0.1221(5) 0.045(2) Uani 1 1 d .
H70 H 0.3114 -0.431 0.1191 0.054 Uiso 1 1 calc R
C71 C 0.3394(6) -0.3132(5) 0.0536(5) 0.0392(19) Uani 1 1 d .
H71 H 0.3185 -0.3232 0.0038 0.047 Uiso 1 1 calc R
C72 C 0.2177(5) 0.2396(4) 0.1980(4) 0.0250(15) Uani 1 1 d .
H72 H 0.2194 0.2751 0.1418 0.03 Uiso 1 1 calc R
C73 C 0.3324(4) 0.2210(4) 0.1988(4) 0.0180(13) Uani 1 1 d .
H73A H 0.3707 0.1829 0.1512 0.022 Uiso 1 1 calc R
H73B H 0.3348 0.192 0.2566 0.022 Uiso 1 1 calc R
C74 C 0.3837(5) 0.3070(4) 0.1837(4) 0.0256(15) Uani 1 1 d .
H74A H 0.4567 0.2952 0.1829 0.031 Uiso 1 1 calc R
H74B H 0.3824 0.3353 0.1254 0.031 Uiso 1 1 calc R
C75 C 0.3258(5) 0.3673(4) 0.2585(4) 0.0318(17) Uani 1 1 d .
H75A H 0.3349 0.3421 0.3157 0.038 Uiso 1 1 calc R
H75B H 0.356 0.4228 0.2452 0.038 Uiso 1 1 calc R
C76 C 0.2104(5) 0.3818(4) 0.2672(5) 0.0318(16) Uani 1 1 d .
H76A H 0.2013 0.4169 0.2143 0.038 Uiso 1 1 calc R
H76B H 0.175 0.4143 0.3201 0.038 Uiso 1 1 calc R
C77 C 0.1581(5) 0.2972(4) 0.2759(4) 0.0301(16) Uani 1 1 d .
H77A H 0.0859 0.3109 0.2751 0.036 Uiso 1 1 calc R
H77B H 0.157 0.2658 0.3334 0.036 Uiso 1 1 calc R
C78 C 0.0221(5) 0.1955(4) 0.1847(4) 0.0236(14) Uani 1 1 d .
H78 H -0.0082 0.2309 0.2371 0.028 Uiso 1 1 calc R
C79 C 0.0324(5) 0.2579(4) 0.0999(4) 0.0231(14) Uani 1 1 d .
H79A H 0.0821 0.2995 0.0976 0.028 Uiso 1 1 calc R
H79B H 0.0598 0.2251 0.0462 0.028 Uiso 1 1 calc R
C80 C -0.0729(5) 0.3066(4) 0.0999(5) 0.0322(17) Uani 1 1 d .
H80A H -0.0956 0.3452 0.1493 0.039 Uiso 1 1 calc R
H80B H -0.0641 0.3423 0.0435 0.039 Uiso 1 1 calc R
C81 C -0.1572(5) 0.2459(4) 0.1103(5) 0.0323(17) Uani 1 1 d .
H81A H -0.1405 0.2144 0.0559 0.039 Uiso 1 1 calc R
H81B H -0.2243 0.2799 0.1168 0.039 Uiso 1 1 calc R
C82 C -0.1666(5) 0.1812(4) 0.1921(5) 0.0328(17) Uani 1 1 d .
H82A H -0.2162 0.14 0.1932 0.039 Uiso 1 1 calc R
H82B H -0.1931 0.2119 0.2473 0.039 Uiso 1 1 calc R
C83 C -0.0593(5) 0.1322(4) 0.1881(5) 0.0287(16) Uani 1 1 d .
H83A H -0.0349 0.0988 0.1348 0.034 Uiso 1 1 calc R
H83B H -0.0666 0.0919 0.2412 0.034 Uiso 1 1 calc R
H1 H 0.132(5) 0.263(4) -0.293(4) 0.034 Uiso 1 1 d .
H2 H 0.208(6) -0.025(5) 0.194(5) 0.06(2) Uiso 1 1 d .

loop_
_atom_site_aniso_label
_atom_site_aniso_U_11
_atom_site_aniso_U_22
_atom_site_aniso_U_33
_atom_site_aniso_U_23
_atom_site_aniso_U_13
_atom_site_aniso_U_12
Mo1 0.0179(3) 0.0249(3) 0.0227(3) -0.0023(2) -0.0065(2) -0.0037(2)
Mo2 0.0211(3) 0.0198(3) 0.0233(3) -0.0035(2) -0.0095(2) -0.0014(2)
P1 0.0168(8) 0.0221(9) 0.0243(9) -0.0041(7) -0.0066(7) -0.0032(7)
O1 0.028(3) 0.052(3) 0.053(3) -0.029(3) -0.007(2) -0.003(2)
O2 0.050(3) 0.063(4) 0.019(3) 0.020(3) -0.014(2) -0.030(3)
O3 0.042(3) 0.028(3) 0.030(3) -0.006(2) -0.018(2) -0.003(2)
O4 0.031(3) 0.036(3) 0.060(4) -0.011(3) 0.003(3) -0.012(2)
C1 0.024(4) 0.032(4) 0.041(4) -0.008(3) -0.011(3) -0.016(3)
C2 0.027(4) 0.047(5) 0.018(4) -0.005(3) -0.009(3) -0.016(3)
C3 0.028(4) 0.021(4) 0.031(4) 0.002(3) -0.011(3) -0.006(3)
C4 0.029(4) 0.023(4) 0.045(4) -0.014(3) -0.014(3) 0.000(3)
C5 0.021(4) 0.042(4) 0.021(3) 0.005(3) -0.011(3) -0.008(3)
C6 0.039(4) 0.028(4) 0.013(3) 0.005(3) -0.018(3) -0.007(3)
C7 0.023(4) 0.030(4) 0.032(4) -0.004(3) -0.016(3) -0.005(3)
C8 0.025(4) 0.025(4) 0.047(4) -0.007(3) -0.020(3) 0.000(3)
C9 0.017(4) 0.034(4) 0.062(5) -0.009(4) -0.019(4) 0.000(3)
C10 0.031(4) 0.031(4) 0.035(4) -0.007(3) -0.016(3) 0.007(3)
C11 0.031(4) 0.030(4) 0.037(4) -0.004(3) -0.019(3) 0.005(3)
C12 0.028(4) 0.030(4) 0.026(4) -0.003(3) -0.013(3) 0.002(3)
C13 0.043(4) 0.028(4) 0.018(3) 0.007(3) -0.013(3) -0.004(3)
C14 0.048(5) 0.021(4) 0.027(4) 0.002(3) -0.026(3) 0.005(3)
C15 0.044(4) 0.030(4) 0.033(4) -0.005(3) -0.020(3) 0.001(3)
C16 0.025(4) 0.025(4) 0.035(4) 0.001(3) -0.005(3) -0.003(3)
C17 0.038(4) 0.036(4) 0.038(4) -0.008(3) -0.009(4) 0.002(3)
C18 0.054(5) 0.026(4) 0.047(5) -0.010(4) -0.007(4) -0.001(4)
C19 0.027(4) 0.022(4) 0.069(6) 0.008(4) 0.003(4) -0.002(3)
C20 0.032(4) 0.029(4) 0.063(5) 0.004(4) -0.021(4) 0.001(3)
C21 0.040(5) 0.038(4) 0.044(5) 0.000(4) -0.017(4) 0.000(4)
C22 0.024(3) 0.017(3) 0.017(3) -0.004(2) -0.009(3) -0.004(3)
C23 0.027(4) 0.032(4) 0.015(3) -0.002(3) -0.007(3) -0.002(3)
C24 0.035(4) 0.042(4) 0.018(3) -0.004(3) -0.007(3) -0.007(3)
C25 0.052(5) 0.040(4) 0.017(3) -0.003(3) -0.015(3) -0.007(4)
C26 0.028(4) 0.032(4) 0.040(4) -0.013(3) -0.016(3) -0.004(3)
C27 0.030(4) 0.029(4) 0.029(4) -0.006(3) -0.013(3) -0.004(3)
C28 0.034(4) 0.013(3) 0.019(3) 0.000(3) -0.007(3) -0.006(3)
C29 0.041(4) 0.025(4) 0.016(3) 0.002(3) -0.011(3) -0.011(3)
C30 0.042(4) 0.034(4) 0.021(4) 0.004(3) -0.010(3) -0.014(3)
C31 0.042(4) 0.031(4) 0.030(4) 0.010(3) -0.016(3) -0.011(3)
C32 0.045(5) 0.021(4) 0.032(4) 0.006(3) -0.019(3) -0.001(3)
C33 0.048(5) 0.022(4) 0.025(4) -0.005(3) -0.013(3) 0.004(3)
Mo3 0.0199(3) 0.0183(3) 0.0190(3) -0.0006(2) -0.0056(2) -0.0036(2)
Mo4 0.0179(3) 0.0200(3) 0.0187(3) -0.0035(2) -0.0057(2) -0.0034(2)
P2 0.0152(8) 0.0178(8) 0.0211(8) -0.0021(7) -0.0049(7) -0.0028(6)
O51 0.045(3) 0.038(3) 0.059(4) 0.011(3) -0.030(3) -0.019(3)
O52 0.041(3) 0.033(3) 0.035(3) 0.004(2) 0.007(2) 0.007(2)
O53 0.026(3) 0.037(3) 0.043(3) -0.001(2) -0.019(2) 0.002(2)
O54 0.042(3) 0.040(3) 0.011(2) 0.008(2) -0.005(2) -0.014(2)
C51 0.026(4) 0.022(4) 0.045(4) 0.000(3) -0.011(3) 0.000(3)
C52 0.042(5) 0.025(4) 0.026(4) 0.006(3) -0.004(3) -0.008(3)
C53 0.048(5) 0.022(3) 0.004(3) 0.005(2) -0.009(3) -0.010(3)
C54 0.011(3) 0.047(4) 0.016(3) -0.009(3) -0.002(3) 0.003(3)
C55 0.033(4) 0.041(4) 0.026(4) 0.009(3) -0.020(3) -0.014(3)
C56 0.061(5) 0.019(4) 0.032(4) 0.003(3) -0.033(4) -0.012(3)
C57 0.030(4) 0.045(5) 0.019(3) 0.002(3) -0.010(3) 0.000(3)
C58 0.047(5) 0.023(4) 0.027(4) 0.012(3) -0.015(3) -0.012(3)
C59 0.033(4) 0.026(4) 0.038(4) 0.000(3) -0.019(3) 0.001(3)
C60 0.033(4) 0.038(4) 0.015(3) -0.012(3) -0.002(3) -0.013(3)
C61 0.057(5) 0.029(4) 0.027(4) -0.002(3) -0.029(4) -0.004(4)
C62 0.013(3) 0.032(4) 0.033(4) -0.010(3) -0.009(3) -0.002(3)
C63 0.034(4) 0.020(3) 0.028(4) -0.010(3) -0.010(3) -0.010(3)
C64 0.035(4) 0.024(4) 0.022(3) -0.005(3) -0.013(3) -0.004(3)
C65 0.040(4) 0.037(4) 0.019(4) -0.005(3) -0.006(3) 0.001(3)
C66 0.042(4) 0.024(4) 0.021(4) -0.002(3) -0.006(3) -0.002(3)
C67 0.031(4) 0.028(4) 0.036(4) 0.005(3) -0.011(3) -0.007(3)
C68 0.038(4) 0.028(4) 0.049(5) -0.004(4) -0.016(4) -0.003(3)
C69 0.036(4) 0.037(5) 0.038(4) 0.003(4) 0.002(4) 0.004(4)
C70 0.062(6) 0.045(5) 0.027(4) -0.001(4) -0.007(4) -0.019(4)
C71 0.066(5) 0.030(4) 0.027(4) -0.005(3) -0.021(4) -0.003(4)
C72 0.021(3) 0.026(4) 0.027(4) 0.000(3) -0.008(3) 0.004(3)
C73 0.019(3) 0.017(3) 0.020(3) -0.002(2) -0.008(3) -0.001(3)
C74 0.027(4) 0.026(4) 0.026(4) 0.003(3) -0.009(3) -0.008(3)
C75 0.045(4) 0.028(4) 0.029(4) 0.002(3) -0.016(3) -0.018(3)
C76 0.033(4) 0.020(4) 0.043(4) -0.012(3) -0.007(3) -0.006(3)
C77 0.032(4) 0.031(4) 0.024(4) -0.003(3) -0.003(3) -0.005(3)
C78 0.022(3) 0.029(4) 0.019(3) -0.004(3) -0.006(3) -0.001(3)
C79 0.018(3) 0.032(4) 0.020(3) -0.002(3) -0.007(3) -0.001(3)
C80 0.038(4) 0.025(4) 0.037(4) -0.005(3) -0.020(3) 0.008(3)
C81 0.022(4) 0.036(4) 0.048(5) -0.012(3) -0.023(3) 0.006(3)
C82 0.014(3) 0.035(4) 0.049(5) -0.007(3) -0.007(3) -0.001(3)
C83 0.031(4) 0.017(3) 0.041(4) 0.002(3) -0.017(3) -0.002(3)

loop_
_atom_type_symbol
_atom_type_description
_atom_type_scat_dispersion_real
_atom_type_scat_dispersion_imag
_atom_type_scat_source
C C 0.0033 0.0016 'International Tables Vol C Tables 4.2.6.8 and 6.1.1.4'
H H 0 0 'International Tables Vol C Tables 4.2.6.8 and 6.1.1.4'
Mo Mo -1.6832 0.6857 'International Tables Vol C Tables 4.2.6.8 and 6.1.1.4'
O O 0.0106 0.006 'International Tables Vol C Tables 4.2.6.8 and 6.1.1.4'
P P 0.1023 0.0942 'International Tables Vol C Tables 4.2.6.8 and 6.1.1.4'

loop_
_geom_angle_atom_site_label_1
_geom_angle_atom_site_label_2
_geom_angle_atom_site_label_3
_geom_angle
C2 Mo1 C1 81.2(3)
C2 Mo1 C9 108.5(3)
C1 Mo1 C9 88.6(3)
C2 Mo1 C8 143.9(3)
C1 Mo1 C8 95.5(3)
C9 Mo1 C8 35.5(2)
C2 Mo1 C5 90.6(2)
C1 Mo1 C5 116.0(2)
C9 Mo1 C5 35.0(2)
C8 Mo1 C5 58.4(2)
C2 Mo1 C7 142.6(2)
C1 Mo1 C7 129.2(3)
C9 Mo1 C7 58.8(2)
C8 Mo1 C7 35.3(2)
C5 Mo1 C7 58.4(2)
C2 Mo1 C6 107.7(2)
C1 Mo1 C6 146.8(2)
C9 Mo1 C6 58.1(2)
C8 Mo1 C6 58.1(2)
C5 Mo1 C6 34.8(2)
C7 Mo1 C6 34.8(2)
C2 Mo1 P1 103.33(18)
C1 Mo1 P1 75.07(19)
C9 Mo1 P1 141.42(18)
C8 Mo1 P1 110.48(17)
C5 Mo1 P1 163.71(16)
C7 Mo1 P1 105.51(16)
C6 Mo1 P1 130.28(16)
C2 Mo1 Mo2 85.3(2)
C1 Mo1 Mo2 116.97(19)
C9 Mo1 Mo2 152.96(19)
C8 Mo1 Mo2 126.55(17)
C5 Mo1 Mo2 125.45(16)
C7 Mo1 Mo2 95.95(16)
C6 Mo1 Mo2 95.89(16)
P1 Mo1 Mo2 49.07(4)
C2 Mo1 H1 66(2)
C1 Mo1 H1 131(2)
C9 Mo1 H1 135(2)
C8 Mo1 H1 133(2)
C5 Mo1 H1 101(2)
C7 Mo1 H1 97(2)
C6 Mo1 H1 81(2)
P1 Mo1 H1 78(2)
Mo2 Mo1 H1 30(2)
C3 Mo2 C4 79.8(3)
C3 Mo2 C10 108.6(2)
C4 Mo2 C10 89.1(3)
C3 Mo2 C11 144.2(3)
C4 Mo2 C11 97.1(3)
C10 Mo2 C11 35.6(2)
C3 Mo2 C14 90.2(2)
C4 Mo2 C14 116.2(3)
C10 Mo2 C14 35.7(2)
C11 Mo2 C14 58.9(2)
C3 Mo2 C13 107.6(2)
C4 Mo2 C13 147.6(3)
C10 Mo2 C13 58.5(2)
C11 Mo2 C13 58.0(2)
C14 Mo2 C13 34.9(2)
C3 Mo2 C12 142.6(2)
C4 Mo2 C12 130.4(2)
C10 Mo2 C12 58.7(2)
C11 Mo2 C12 34.7(2)
C14 Mo2 C12 58.6(2)
C13 Mo2 C12 35.0(2)
C3 Mo2 P1 102.72(19)
C4 Mo2 P1 75.07(19)
C10 Mo2 P1 141.61(17)
C11 Mo2 P1 110.99(17)
C14 Mo2 P1 164.50(17)
C13 Mo2 P1 130.64(17)
C12 Mo2 P1 106.19(16)
C3 Mo2 Mo1 85.67(19)
C4 Mo2 Mo1 116.70(19)
C10 Mo2 Mo1 152.83(18)
C11 Mo2 Mo1 125.83(17)
C14 Mo2 Mo1 125.11(18)
C13 Mo2 Mo1 95.54(17)
C12 Mo2 Mo1 95.79(16)
P1 Mo2 Mo1 48.89(4)
C3 Mo2 H1 85.7(17)
C4 Mo2 H1 140.9(17)
C10 Mo2 H1 130.0(18)
C11 Mo2 H1 115.1(17)
C14 Mo2 H1 99.8(18)
C13 Mo2 H1 71.5(17)
C12 Mo2 H1 80.7(17)
P1 Mo2 H1 73.1(18)
Mo1 Mo2 H1 25.3(18)
C28 P1 C22 101.2(3)
C28 P1 Mo1 116.2(2)
C22 P1 Mo1 122.45(19)
C28 P1 Mo2 120.2(2)
C22 P1 Mo2 115.61(19)
Mo1 P1 Mo2 82.04(5)
O1 C1 Mo1 178.4(6)
O2 C2 Mo1 176.7(5)
O3 C3 Mo2 176.7(6)
O4 C4 Mo2 176.7(6)
C9 C5 C6 107.9(6)
C9 C5 Mo1 70.8(4)
C6 C5 Mo1 73.6(3)
C9 C5 H5 126
C6 C5 H5 126
Mo1 C5 H5 121.4
C5 C6 C7 108.5(6)
C5 C6 Mo1 71.6(3)
C7 C6 Mo1 72.2(3)
C5 C6 H6 125.8
C7 C6 H6 125.8
Mo1 C6 H6 122.1
C8 C7 C6 106.8(6)
C8 C7 Mo1 70.4(4)
C6 C7 Mo1 73.0(3)
C8 C7 H7 126.6
C6 C7 H7 126.6
Mo1 C7 H7 121.8
C9 C8 C7 108.5(6)
C9 C8 Mo1 71.9(4)
C7 C8 Mo1 74.3(4)
C9 C8 H8 125.8
C7 C8 H8 125.8
Mo1 C8 H8 119.8
C5 C9 C8 108.3(6)
C5 C9 Mo1 74.2(4)
C8 C9 Mo1 72.5(4)
C5 C9 H9 125.8
C8 C9 H9 125.8
Mo1 C9 H9 119.2
C11 C10 C14 108.2(6)
C11 C10 Mo2 73.5(4)
C14 C10 Mo2 73.8(4)
C11 C10 H10 125.9
C14 C10 H10 125.9
Mo2 C10 H10 118.6
C12 C11 C10 108.5(6)
C12 C11 Mo2 74.0(4)
C10 C11 Mo2 70.9(4)
C12 C11 H11 125.8
C10 C11 H11 125.8
Mo2 C11 H11 121.1
C11 C12 C13 107.4(6)
C11 C12 Mo2 71.3(4)
C13 C12 Mo2 72.1(3)
C11 C12 H12 126.3
C13 C12 H12 126.3
Mo2 C12 H12 122
C14 C13 C12 109.0(6)
C14 C13 Mo2 71.9(4)
C12 C13 Mo2 72.9(4)
C14 C13 H13 125.5
C12 C13 H13 125.5
Mo2 C13 H13 121.4
C13 C14 C10 106.9(6)
C13 C14 C15 126.2(6)
C10 C14 C15 126.9(6)
C13 C14 Mo2 73.1(4)
C10 C14 Mo2 70.5(4)
C15 C14 Mo2 123.1(4)
C14 C15 C16 114.2(5)
C14 C15 H15A 108.7
C16 C15 H15A 108.7
C14 C15 H15B 108.7
C16 C15 H15B 108.7
H15A C15 H15B 107.6
C21 C16 C17 117.1(6)
C21 C16 C15 123.4(6)
C17 C16 C15 119.4(6)
C18 C17 C16 122.1(7)
C18 C17 H17 118.9
C16 C17 H17 118.9
C17 C18 C19 119.7(7)
C17 C18 H18 120.2
C19 C18 H18 120.2
C20 C19 C18 119.2(7)
C20 C19 H19 120.4
C18 C19 H19 120.4
C19 C20 C21 121.1(7)
C19 C20 H20 119.5
C21 C20 H20 119.5
C20 C21 C16 120.8(7)
C20 C21 H21 119.6
C16 C21 H21 119.6
C23 C22 C27 110.4(5)
C23 C22 P1 114.6(4)
C27 C22 P1 111.5(4)
C23 C22 H22 106.6
C27 C22 H22 106.6
P1 C22 H22 106.6
C22 C23 C24 111.4(5)
C22 C23 H23A 109.3
C24 C23 H23A 109.3
C22 C23 H23B 109.3
C24 C23 H23B 109.3
H23A C23 H23B 108
C25 C24 C23 110.4(5)
C25 C24 H24A 109.6
C23 C24 H24A 109.6
C25 C24 H24B 109.6
C23 C24 H24B 109.6
H24A C24 H24B 108.1
C24 C25 C26 110.6(5)
C24 C25 H25A 109.5
C26 C25 H25A 109.5
C24 C25 H25B 109.5
C26 C25 H25B 109.5
H25A C25 H25B 108.1
C25 C26 C27 111.4(5)
C25 C26 H26A 109.3
C27 C26 H26A 109.3
C25 C26 H26B 109.3
C27 C26 H26B 109.3
H26A C26 H26B 108
C26 C27 C22 111.6(5)
C26 C27 H27A 109.3
C22 C27 H27A 109.3
C26 C27 H27B 109.3
C22 C27 H27B 109.3
H27A C27 H27B 108
C29 C28 C33 108.2(5)
C29 C28 P1 114.2(4)
C33 C28 P1 113.8(4)
C29 C28 H28 106.7
C33 C28 H28 106.7
P1 C28 H28 106.7
C30 C29 C28 110.6(5)
C30 C29 H29A 109.5
C28 C29 H29A 109.5
C30 C29 H29B 109.5
C28 C29 H29B 109.5
H29A C29 H29B 108.1
C29 C30 C31 110.6(5)
C29 C30 H30A 109.5
C31 C30 H30A 109.5
C29 C30 H30B 109.5
C31 C30 H30B 109.5
H30A C30 H30B 108.1
C32 C31 C30 112.1(5)
C32 C31 H31A 109.2
C30 C31 H31A 109.2
C32 C31 H31B 109.2
C30 C31 H31B 109.2
H31A C31 H31B 107.9
C31 C32 C33 112.4(5)
C31 C32 H32A 109.1
C33 C32 H32A 109.1
C31 C32 H32B 109.1
C33 C32 H32B 109.1
H32A C32 H32B 107.9
C32 C33 C28 110.8(5)
C32 C33 H33A 109.5
C28 C33 H33A 109.5
C32 C33 H33B 109.5
C28 C33 H33B 109.5
H33A C33 H33B 108.1
C51 Mo3 C52 81.3(3)
C51 Mo3 C57 108.0(3)
C52 Mo3 C57 87.9(3)
C51 Mo3 C56 143.3(3)
C52 Mo3 C56 92.8(3)
C57 Mo3 C56 35.3(2)
C51 Mo3 C59 110.8(2)
C52 Mo3 C59 145.3(3)
C57 Mo3 C59 57.6(2)
C56 Mo3 C59 57.6(2)
C51 Mo3 C55 145.5(3)
C52 Mo3 C55 125.7(3)
C57 Mo3 C55 58.5(2)
C56 Mo3 C55 34.9(2)
C59 Mo3 C55 34.7(2)
C51 Mo3 C58 92.1(3)
C52 Mo3 C58 116.7(3)
C57 Mo3 C58 35.0(2)
C56 Mo3 C58 58.2(2)
C59 Mo3 C58 34.4(2)
C55 Mo3 C58 58.1(2)
C51 Mo3 P2 101.8(2)
C52 Mo3 P2 73.52(19)
C57 Mo3 P2 141.89(18)
C56 Mo3 P2 111.23(16)
C59 Mo3 P2 130.94(17)
C55 Mo3 P2 106.28(16)
C58 Mo3 P2 164.14(18)
C51 Mo3 Mo4 89.4(2)
C52 Mo3 Mo4 117.82(19)
C57 Mo3 Mo4 151.38(17)
C56 Mo3 Mo4 124.44(18)
C59 Mo3 Mo4 95.33(17)
C55 Mo3 Mo4 94.32(16)
C58 Mo3 Mo4 125.07(17)
P2 Mo3 Mo4 48.53(4)
C51 Mo3 H2 78(2)
C52 Mo3 H2 135(2)
C57 Mo3 H2 137(2)
C56 Mo3 H2 126(2)
C59 Mo3 H2 80(2)
C55 Mo3 H2 92(2)
C58 Mo3 H2 104(2)
P2 Mo3 H2 72(2)
Mo4 Mo3 H2 24(2)
C53 Mo4 C54 79.1(2)
C53 Mo4 C60 105.7(2)
C54 Mo4 C60 89.0(2)
C53 Mo4 C61 141.6(2)
C54 Mo4 C61 93.9(2)
C60 Mo4 C61 36.0(2)
C53 Mo4 C62 145.3(2)
C54 Mo4 C62 126.6(2)
C60 Mo4 C62 58.2(2)
C61 Mo4 C62 34.6(2)
C53 Mo4 C63 110.6(2)
C54 Mo4 C63 146.3(2)
C60 Mo4 C63 57.4(2)
C61 Mo4 C63 57.9(2)
C62 Mo4 C63 34.8(2)
C53 Mo4 C64 91.0(2)
C54 Mo4 C64 117.6(2)
C60 Mo4 C64 34.9(2)
C61 Mo4 C64 58.7(2)
C62 Mo4 C64 57.6(2)
C63 Mo4 C64 33.9(2)
C53 Mo4 P2 103.73(18)
C54 Mo4 P2 75.24(18)
C60 Mo4 P2 143.13(18)
C61 Mo4 P2 110.92(18)
C62 Mo4 P2 105.40(16)
C63 Mo4 P2 129.28(16)
C64 Mo4 P2 162.39(16)
C53 Mo4 Mo3 86.52(16)
C54 Mo4 Mo3 116.43(18)
C60 Mo4 Mo3 153.77(16)
C61 Mo4 Mo3 129.00(18)
C62 Mo4 Mo3 98.67(16)
C63 Mo4 Mo3 96.74(16)
C64 Mo4 Mo3 124.25(15)
P2 Mo4 Mo3 48.84(4)
C53 Mo4 H2 82(2)
C54 Mo4 H2 141(2)
C60 Mo4 H2 129(2)
C61 Mo4 H2 121(2)
C62 Mo4 H2 86(2)
C63 Mo4 H2 72(2)
C64 Mo4 H2 96(2)
P2 Mo4 H2 76(2)
Mo3 Mo4 H2 28(2)
C72 P2 C78 100.1(3)
C72 P2 Mo4 120.6(2)
C78 P2 Mo4 117.6(2)
C72 P2 Mo3 116.9(2)
C78 P2 Mo3 120.2(2)
Mo4 P2 Mo3 82.63(5)
O51 C51 Mo3 176.1(6)
O52 C52 Mo3 177.6(6)
O53 C53 Mo4 177.9(6)
O54 C54 Mo4 178.1(6)
C59 C55 C56 106.5(6)
C59 C55 Mo3 72.2(4)
C56 C55 Mo3 71.4(4)
C59 C55 H55 126.8
C56 C55 H55 126.8
Mo3 C55 H55 121.5
C55 C56 C57 107.9(6)
C55 C56 Mo3 73.6(3)
C57 C56 Mo3 71.2(4)
C55 C56 H56 126
C57 C56 H56 126
Mo3 C56 H56 120.9
C58 C57 C56 108.7(6)
C58 C57 Mo3 74.7(4)
C56 C57 Mo3 73.5(3)
C58 C57 H57 125.7
C56 C57 H57 125.7
Mo3 C57 H57 118
C59 C58 C57 106.7(6)
C59 C58 Mo3 72.4(4)
C57 C58 Mo3 70.3(4)
C59 C58 H58 126.6
C57 C58 H58 126.6
Mo3 C58 H58 122.4
C58 C59 C55 110.1(6)
C58 C59 Mo3 73.2(4)
C55 C59 Mo3 73.2(4)
C58 C59 H59 124.9
C55 C59 H59 124.9
Mo3 C59 H59 120.3
C64 C60 C61 108.7(6)
C64 C60 Mo4 75.9(4)
C61 C60 Mo4 72.5(3)
C64 C60 H60 125.6
C61 C60 H60 125.6
Mo4 C60 H60 117.8
C62 C61 C60 106.9(6)
C62 C61 Mo4 74.1(3)
C60 C61 Mo4 71.4(3)
C62 C61 H61 126.5
C60 C61 H61 126.5
Mo4 C61 H61 119.8
C61 C62 C63 108.2(6)
C61 C62 Mo4 71.3(4)
C63 C62 Mo4 73.4(3)
C61 C62 H62 125.9
C63 C62 H62 125.9
Mo4 C62 H62 121.1
C64 C63 C62 109.3(6)
C64 C63 Mo4 73.7(4)
C62 C63 Mo4 71.8(3)
C64 C63 H63 125.4
C62 C63 H63 125.4
Mo4 C63 H63 120.9
C63 C64 C60 106.8(6)
C63 C64 C65 127.4(6)
C60 C64 C65 125.7(6)
C63 C64 Mo4 72.4(4)
C60 C64 Mo4 69.2(3)
C65 C64 Mo4 126.4(4)
C66 C65 C64 114.0(5)
C66 C65 H65A 108.8
C64 C65 H65A 108.8
C66 C65 H65B 108.8
C64 C65 H65B 108.8
H65A C65 H65B 107.6
C71 C66 C67 118.0(6)
C71 C66 C65 121.4(6)
C67 C66 C65 120.6(6)
C68 C67 C66 121.8(7)
C68 C67 H67 119.1
C66 C67 H67 119.1
C69 C68 C67 119.6(7)
C69 C68 H68 120.2
C67 C68 H68 120.2
C68 C69 C70 119.5(7)
C68 C69 H69 120.2
C70 C69 H69 120.2
C69 C70 C71 120.7(7)
C69 C70 H70 119.7
C71 C70 H70 119.7
C66 C71 C70 120.3(7)
C66 C71 H71 119.9
C70 C71 H71 119.9
C77 C72 C73 108.7(5)
C77 C72 P2 113.6(4)
C73 C72 P2 115.3(4)
C77 C72 H72 106.2
C73 C72 H72 106.2
P2 C72 H72 106.2
C72 C73 C74 109.5(5)
C72 C73 H73A 109.8
C74 C73 H73A 109.8
C72 C73 H73B 109.8
C74 C73 H73B 109.8
H73A C73 H73B 108.2
C75 C74 C73 110.7(5)
C75 C74 H74A 109.5
C73 C74 H74A 109.5
C75 C74 H74B 109.5
C73 C74 H74B 109.5
H74A C74 H74B 108.1
C76 C75 C74 111.4(5)
C76 C75 H75A 109.3
C74 C75 H75A 109.3
C76 C75 H75B 109.3
C74 C75 H75B 109.3
H75A C75 H75B 108
C75 C76 C77 113.5(5)
C75 C76 H76A 108.9
C77 C76 H76A 108.9
C75 C76 H76B 108.9
C77 C76 H76B 108.9
H76A C76 H76B 107.7
C76 C77 C72 110.8(5)
C76 C77 H77A 109.5
C72 C77 H77A 109.5
C76 C77 H77B 109.5
C72 C77 H77B 109.5
H77A C77 H77B 108.1
C83 C78 C79 108.2(5)
C83 C78 P2 114.5(4)
C79 C78 P2 113.9(4)
C83 C78 H78 106.5
C79 C78 H78 106.5
P2 C78 H78 106.5
C80 C79 C78 111.6(5)
C80 C79 H79A 109.3
C78 C79 H79A 109.3
C80 C79 H79B 109.3
C78 C79 H79B 109.3
H79A C79 H79B 108
C81 C80 C79 112.5(5)
C81 C80 H80A 109.1
C79 C80 H80A 109.1
C81 C80 H80B 109.1
C79 C80 H80B 109.1
H80A C80 H80B 107.8
C80 C81 C82 111.9(5)
C80 C81 H81A 109.2
C82 C81 H81A 109.2
C80 C81 H81B 109.2
C82 C81 H81B 109.2
H81A C81 H81B 107.9
C81 C82 C83 110.5(5)
C81 C82 H82A 109.5
C83 C82 H82A 109.5
C81 C82 H82B 109.5
C83 C82 H82B 109.5
H82A C82 H82B 108.1
C82 C83 C78 111.1(5)
C82 C83 H83A 109.4
C78 C83 H83A 109.4
C82 C83 H83B 109.4
C78 C83 H83B 109.4
H83A C83 H83B 108

loop_
_geom_bond_atom_site_label_1
_geom_bond_atom_site_label_2
_geom_bond_distance
Mo1 C2 1.954(7)
Mo1 C1 1.968(7)
Mo1 C9 2.317(6)
Mo1 C8 2.325(6)
Mo1 C5 2.362(6)
Mo1 C7 2.376(6)
Mo1 C6 2.387(6)
Mo1 P1 2.4476(17)
Mo1 Mo2 3.2171(9)
Mo1 H1 1.68(6)
Mo2 C3 1.942(7)
Mo2 C4 1.968(7)
Mo2 C10 2.312(6)
Mo2 C11 2.347(6)
Mo2 C14 2.356(6)
Mo2 C13 2.371(6)
Mo2 C12 2.381(6)
Mo2 P1 2.4541(17)
Mo2 H1 1.95(6)
P1 C28 1.865(6)
P1 C22 1.873(6)
O1 C1 1.158(7)
O2 C2 1.154(7)
O3 C3 1.159(7)
O4 C4 1.152(8)
C5 C9 1.407(9)
C5 C6 1.421(9)
C5 H5 0.93
C6 C7 1.426(8)
C6 H6 0.93
C7 C8 1.426(9)
C7 H7 0.93
C8 C9 1.415(9)
C8 H8 0.93
C9 H9 0.93
C10 C11 1.424(9)
C10 C14 1.431(9)
C10 H10 0.93
C11 C12 1.411(9)
C11 H11 0.93
C12 C13 1.428(9)
C12 H12 0.93
C13 C14 1.419(9)
C13 H13 0.93
C14 C15 1.493(9)
C15 C16 1.503(9)
C15 H15A 0.97
C15 H15B 0.97
C16 C21 1.388(9)
C16 C17 1.394(9)
C17 C18 1.365(9)
C17 H17 0.93
C18 C19 1.382(10)
C18 H18 0.93
C19 C20 1.369(10)
C19 H19 0.93
C20 C21 1.374(9)
C20 H20 0.93
C21 H21 0.93
C22 C23 1.519(8)
C22 C27 1.537(8)
C22 H22 0.98
C23 C24 1.538(8)
C23 H23A 0.97
C23 H23B 0.97
C24 C25 1.524(9)
C24 H24A 0.97
C24 H24B 0.97
C25 C26 1.521(9)
C25 H25A 0.97
C25 H25B 0.97
C26 C27 1.533(8)
C26 H26A 0.97
C26 H26B 0.97
C27 H27A 0.97
C27 H27B 0.97
C28 C29 1.531(8)
C28 C33 1.541(8)
C28 H28 0.98
C29 C30 1.527(8)
C29 H29A 0.97
C29 H29B 0.97
C30 C31 1.527(9)
C30 H30A 0.97
C30 H30B 0.97
C31 C32 1.497(9)
C31 H31A 0.97
C31 H31B 0.97
C32 C33 1.515(9)
C32 H32A 0.97
C32 H32B 0.97
C33 H33A 0.97
C33 H33B 0.97
Mo3 C51 1.936(7)
Mo3 C52 1.966(7)
Mo3 C57 2.305(6)
Mo3 C56 2.336(6)
Mo3 C59 2.351(6)
Mo3 C55 2.364(6)
Mo3 C58 2.362(6)
Mo3 P2 2.4586(17)
Mo3 Mo4 3.2385(10)
Mo3 H2 1.95(7)
Mo4 C53 1.946(7)
Mo4 C54 1.947(7)
Mo4 C60 2.307(6)
Mo4 C61 2.321(6)
Mo4 C62 2.356(6)
Mo4 C63 2.377(6)
Mo4 C64 2.394(6)
Mo4 P2 2.4468(17)
Mo4 H2 1.65(7)
P2 C72 1.861(6)
P2 C78 1.864(6)
O51 C51 1.157(8)
O52 C52 1.157(8)
O53 C53 1.166(7)
O54 C54 1.176(7)
C55 C59 1.405(9)
C55 C56 1.412(9)
C55 H55 0.93
C56 C57 1.409(9)
C56 H56 0.93
C57 C58 1.403(9)
C57 H57 0.93
C58 C59 1.394(9)
C58 H58 0.93
C59 H59 0.93
C60 C64 1.413(9)
C60 C61 1.431(9)
C60 H60 0.93
C61 C62 1.390(9)
C61 H61 0.93
C62 C63 1.417(8)
C62 H62 0.93
C63 C64 1.390(9)
C63 H63 0.93
C64 C65 1.530(9)
C65 C66 1.506(9)
C65 H65A 0.97
C65 H65B 0.97
C66 C71 1.375(9)
C66 C67 1.385(9)
C67 C68 1.374(9)
C67 H67 0.93
C68 C69 1.370(10)
C68 H68 0.93
C69 C70 1.371(10)
C69 H69 0.93
C70 C71 1.388(10)
C70 H70 0.93
C71 H71 0.93
C72 C77 1.533(8)
C72 C73 1.534(8)
C72 H72 0.98
C73 C74 1.536(8)
C73 H73A 0.97
C73 H73B 0.97
C74 C75 1.522(9)
C74 H74A 0.97
C74 H74B 0.97
C75 C76 1.504(9)
C75 H75A 0.97
C75 H75B 0.97
C76 C77 1.534(8)
C76 H76A 0.97
C76 H76B 0.97
C77 H77A 0.97
C77 H77B 0.97
C78 C83 1.537(8)
C78 C79 1.535(8)
C78 H78 0.98
C79 C80 1.521(8)
C79 H79A 0.97
C79 H79B 0.97
C80 C81 1.515(9)
C80 H80A 0.97
C80 H80B 0.97
C81 C82 1.520(9)
C81 H81A 0.97
C81 H81B 0.97
C82 C83 1.533(8)
C82 H82A 0.97
C82 H82B 0.97
C83 H83A 0.97
C83 H83B 0.97
